data_7154295
loop_
_publ_author_name
'Vijayadas, Kuruppanthara N.'
'Kotmale, Amol S.'
'Thorat, Shridhar H.'
'Gonnade, Rajesh G.'
'Nair, Roshna V.'
'Rajamohanan, Pattuparambil R.'
'Sanjayan, Gangadhar J.'

_publ_section_title
;
 Reversal of H-bonding direction by N-sulfonation in a synthetic
 reverse-turn peptide motif.
;
_journal_issue 10
_journal_name_full 'Organic &amp; biomolecular chemistry'
_journal_page_first 3064
_journal_page_last 3069
_journal_paper_doi 10.1039/c4ob02438a
_journal_volume 13
_journal_year 2015
_chemical_formula_moiety 'C14 H20 N2 O5 S'
_chemical_formula_sum 'C14 H20 N2 O5 S'
_chemical_formula_weight 328.38
_chemical_name_systematic
; 
 ? 
;
_space_group_IT_number 2
_symmetry_cell_setting triclinic
_symmetry_space_group_name_Hall '-P 1'
_symmetry_space_group_name_H-M 'P -1'
_atom_sites_solution_hydrogens geom
_atom_sites_solution_primary direct
_atom_sites_solution_secondary difmap
_audit_creation_method SHELXL-97
_audit_update_record
;
2014-09-27 deposited with the CCDC.
2015-01-13 downloaded from the CCDC.
;
_cell_angle_alpha 90.323(2)
_cell_angle_beta 100.054(2)
_cell_angle_gamma 109.252(2)
_cell_formula_units_Z 2
_cell_length_a 7.1146(3)
_cell_length_b 8.0387(3)
_cell_length_c 15.0865(6)
_cell_measurement_reflns_used 8442
_cell_measurement_temperature 297(2)
_cell_measurement_theta_max 29.23
_cell_measurement_theta_min 2.75
_cell_volume 800.21(6)
_computing_cell_refinement 'Bruker SAINT'
_computing_data_collection 'Bruker APEX2'
_computing_data_reduction 'Bruker SAINT'
_computing_molecular_graphics 'Bruker SHELXTL'
_computing_publication_material 'Bruker SHELXTL'
_computing_structure_refinement 'SHELXL-97 (Sheldrick, 2008)'
_computing_structure_solution 'SHELXS-97 (Sheldrick, 2008)'
_diffrn_ambient_temperature 297(2)
_diffrn_measured_fraction_theta_full 0.993
_diffrn_measured_fraction_theta_max 0.993
_diffrn_measurement_device 'Bruker APEX-II CCD'
_diffrn_measurement_device_type 'CCD Area Detector'
_diffrn_measurement_method '\f and \w scans'
_diffrn_radiation_monochromator graphite
_diffrn_radiation_source 'fine-focus sealed tube'
_diffrn_radiation_type MoK\a
_diffrn_radiation_wavelength 0.71073
_diffrn_reflns_av_R_equivalents 0.0453
_diffrn_reflns_av_sigmaI/netI 0.0341
_diffrn_reflns_limit_h_max 9
_diffrn_reflns_limit_h_min -8
_diffrn_reflns_limit_k_max 9
_diffrn_reflns_limit_k_min -10
_diffrn_reflns_limit_l_max 19
_diffrn_reflns_limit_l_min -19
_diffrn_reflns_number 13823
_diffrn_reflns_theta_full 28.00
_diffrn_reflns_theta_max 28.00
_diffrn_reflns_theta_min 2.69
_exptl_absorpt_coefficient_mu 0.227
_exptl_absorpt_correction_T_max 0.9689
_exptl_absorpt_correction_T_min 0.8648
_exptl_absorpt_correction_type multi-scan
_exptl_absorpt_process_details 'bruker sadabs'
_exptl_crystal_colour colourless
_exptl_crystal_density_diffrn 1.363
_exptl_crystal_density_method 'not measured'
_exptl_crystal_description block
_exptl_crystal_F_000 348
_exptl_crystal_recrystallization_method 'Re-crystallisation from solvent: Methanol'
_exptl_crystal_size_max 0.66
_exptl_crystal_size_mid 0.27
_exptl_crystal_size_min 0.14
_refine_diff_density_max 0.303
_refine_diff_density_min -0.336
_refine_diff_density_rms 0.043
_refine_ls_extinction_method none
_refine_ls_goodness_of_fit_ref 1.059
_refine_ls_hydrogen_treatment refall
_refine_ls_matrix_type full
_refine_ls_number_parameters 279
_refine_ls_number_reflns 3852
_refine_ls_number_restraints 0
_refine_ls_restrained_S_all 1.059
_refine_ls_R_factor_all 0.0441
_refine_ls_R_factor_gt 0.0386
_refine_ls_shift/su_max 0.001
_refine_ls_shift/su_mean 0.000
_refine_ls_structure_factor_coef Fsqd
_refine_ls_weighting_details 'calc w=1/[\s^2^(Fo^2^)+(0.0625P)^2^+0.1344P] where P=(Fo^2^+2Fc^2^)/3'
_refine_ls_weighting_scheme calc
_refine_ls_wR_factor_gt 0.1109
_refine_ls_wR_factor_ref 0.1169
_reflns_number_gt 3360
_reflns_number_total 3852
_reflns_threshold_expression >2sigma(I)
_cod_data_source_file c4ob02438a2.cif
_cod_data_source_block 7
_cod_depositor_comments 'Adding full bibliography for 7154289--7154295.cif.'
_cod_original_sg_symbol_H-M P-1
_cod_database_code 7154295

loop_
_symmetry_equiv_pos_as_xyz
'x, y, z'
'-x, -y, -z'

loop_
_atom_site_label
_atom_site_type_symbol
_atom_site_fract_x
_atom_site_fract_y
_atom_site_fract_z
_atom_site_U_iso_or_equiv
_atom_site_adp_type
_atom_site_occupancy
_atom_site_symmetry_multiplicity
_atom_site_calc_flag
S1 S 0.88442(5) 0.95608(5) 0.20156(2) 0.03978(12) Uani 1 1 d
O1 O 0.4176(2) 0.65977(19) 0.41717(10) 0.0678(4) Uani 1 1 d
O2 O 0.69357(16) 0.83335(16) 0.15732(7) 0.0507(3) Uani 1 1 d
O3 O 0.9717(2) 1.11319(16) 0.15779(8) 0.0612(3) Uani 1 1 d
O4 O 0.76459(18) 0.49895(15) 0.21703(7) 0.0540(3) Uani 1 1 d
O5 O 0.74047(17) 0.47682(16) 0.06790(7) 0.0536(3) Uani 1 1 d
N1 N 0.69398(19) 0.72491(17) 0.35147(8) 0.0424(3) Uani 1 1 d
H1N H 0.747(3) 0.679(2) 0.3170(12) 0.050(5) Uiso 1 1 d
N2 N 1.04017(17) 0.84152(15) 0.22329(7) 0.0373(2) Uani 1 1 d
C1 C 0.5287(2) 0.6104(2) 0.37875(10) 0.0454(3) Uani 1 1 d
C2 C 0.7668(2) 0.90848(19) 0.37010(9) 0.0404(3) Uani 1 1 d
C3 C 0.8644(2) 1.02505(18) 0.31006(9) 0.0393(3) Uani 1 1 d
C4 C 0.9443(3) 1.2060(2) 0.33274(13) 0.0527(4) Uani 1 1 d
C5 C 0.9290(3) 1.2739(3) 0.41459(15) 0.0638(5) Uani 1 1 d
C6 C 0.8310(3) 1.1619(3) 0.47258(13) 0.0608(5) Uani 1 1 d
C7 C 0.7508(3) 0.9826(3) 0.45146(11) 0.0528(4) Uani 1 1 d
C8 C 1.2478(3) 0.9527(2) 0.26552(14) 0.0541(4) Uani 1 1 d
C9 C 1.0224(2) 0.70640(19) 0.15014(9) 0.0396(3) Uani 1 1 d
C10 C 1.0415(3) 0.7839(3) 0.05842(11) 0.0582(4) Uani 1 1 d
C11 C 1.1854(3) 0.6207(3) 0.17850(13) 0.0545(4) Uani 1 1 d
C12 C 0.8255(2) 0.55406(19) 0.14988(9) 0.0408(3) Uani 1 1 d
C13 C 0.5671(4) 0.3164(3) 0.06413(17) 0.0713(6) Uani 1 1 d
C14 C 0.4892(3) 0.4191(2) 0.35680(15) 0.0602(5) Uani 1 1 d
H4 H 1.002(3) 1.281(3) 0.2915(13) 0.059(5) Uiso 1 1 d
H5 H 0.983(4) 1.399(4) 0.4275(17) 0.094(8) Uiso 1 1 d
H6 H 0.820(3) 1.217(3) 0.5269(15) 0.079(6) Uiso 1 1 d
H7 H 0.689(3) 0.911(3) 0.4891(14) 0.063(6) Uiso 1 1 d
H8A H 1.325(3) 1.017(3) 0.2224(15) 0.075(6) Uiso 1 1 d
H8B H 1.240(3) 1.037(3) 0.3070(13) 0.062(5) Uiso 1 1 d
H8C H 1.318(3) 0.878(3) 0.2957(14) 0.066(6) Uiso 1 1 d
H10A H 0.925(4) 0.814(4) 0.0345(18) 0.097(8) Uiso 1 1 d
H10B H 1.170(3) 0.880(3) 0.0621(13) 0.063(5) Uiso 1 1 d
H10C H 1.051(3) 0.693(3) 0.0150(16) 0.080(7) Uiso 1 1 d
H11A H 1.190(3) 0.589(3) 0.2413(14) 0.058(5) Uiso 1 1 d
H11B H 1.150(3) 0.514(3) 0.1375(15) 0.075(6) Uiso 1 1 d
H11C H 1.318(3) 0.705(3) 0.1797(13) 0.059(5) Uiso 1 1 d
H13A H 0.462(4) 0.354(3) 0.0890(15) 0.074(6) Uiso 1 1 d
H13B H 0.616(4) 0.227(4) 0.0943(18) 0.097(8) Uiso 1 1 d
H13C H 0.518(4) 0.283(4) 0.0039(19) 0.098(8) Uiso 1 1 d
H14A H 0.375(4) 0.340(4) 0.378(2) 0.113(9) Uiso 1 1 d
H14B H 0.426(6) 0.388(5) 0.286(3) 0.151(13) Uiso 1 1 d
H14C H 0.600(5) 0.391(4) 0.3495(19) 0.107(9) Uiso 1 1 d

loop_
_atom_site_aniso_label
_atom_site_aniso_U_11
_atom_site_aniso_U_22
_atom_site_aniso_U_33
_atom_site_aniso_U_23
_atom_site_aniso_U_13
_atom_site_aniso_U_12
S1 0.0448(2) 0.0426(2) 0.03562(18) 0.00706(13) 0.00871(13) 0.01894(15)
O1 0.0587(7) 0.0724(9) 0.0816(9) 0.0052(7) 0.0348(7) 0.0236(6)
O2 0.0450(6) 0.0665(7) 0.0408(5) -0.0026(5) -0.0002(4) 0.0234(5)
O3 0.0853(9) 0.0528(7) 0.0567(7) 0.0227(5) 0.0276(6) 0.0304(6)
O4 0.0637(7) 0.0467(6) 0.0466(6) -0.0011(5) 0.0207(5) 0.0067(5)
O5 0.0541(6) 0.0578(7) 0.0417(5) -0.0101(5) 0.0027(5) 0.0125(5)
N1 0.0462(7) 0.0437(6) 0.0393(6) 0.0009(5) 0.0160(5) 0.0137(5)
N2 0.0360(6) 0.0392(6) 0.0367(5) -0.0004(4) 0.0063(4) 0.0130(5)
C1 0.0433(7) 0.0542(9) 0.0417(7) 0.0090(6) 0.0117(6) 0.0182(6)
C2 0.0390(7) 0.0467(8) 0.0383(6) -0.0009(6) 0.0071(5) 0.0183(6)
C3 0.0397(7) 0.0409(7) 0.0413(7) 0.0009(5) 0.0077(5) 0.0188(6)
C4 0.0564(9) 0.0416(8) 0.0630(10) 0.0001(7) 0.0124(7) 0.0197(7)
C5 0.0687(11) 0.0489(10) 0.0775(12) -0.0152(8) 0.0115(9) 0.0260(9)
C6 0.0627(10) 0.0685(11) 0.0573(10) -0.0184(8) 0.0082(8) 0.0321(9)
C7 0.0560(9) 0.0637(10) 0.0434(8) -0.0043(7) 0.0130(7) 0.0244(8)
C8 0.0398(8) 0.0512(9) 0.0654(10) -0.0100(8) 0.0041(7) 0.0105(7)
C9 0.0424(7) 0.0431(7) 0.0356(6) 0.0004(5) 0.0114(5) 0.0153(6)
C10 0.0710(12) 0.0639(11) 0.0420(8) 0.0075(7) 0.0250(8) 0.0185(9)
C11 0.0479(9) 0.0554(10) 0.0647(10) -0.0067(8) 0.0104(7) 0.0234(8)
C12 0.0433(7) 0.0425(7) 0.0388(7) -0.0027(5) 0.0078(5) 0.0175(6)
C13 0.0617(12) 0.0652(13) 0.0676(12) -0.0165(10) -0.0031(9) 0.0036(10)
C14 0.0574(10) 0.0494(9) 0.0782(13) 0.0155(8) 0.0299(9) 0.0151(8)

loop_
_atom_type_symbol
_atom_type_description
_atom_type_scat_dispersion_real
_atom_type_scat_dispersion_imag
_atom_type_scat_source
C C 0.0033 0.0016 'International Tables Vol C Tables 4.2.6.8 and 6.1.1.4'
H H 0.0000 0.0000 'International Tables Vol C Tables 4.2.6.8 and 6.1.1.4'
N N 0.0061 0.0033 'International Tables Vol C Tables 4.2.6.8 and 6.1.1.4'
O O 0.0106 0.0060 'International Tables Vol C Tables 4.2.6.8 and 6.1.1.4'
S S 0.1246 0.1234 'International Tables Vol C Tables 4.2.6.8 and 6.1.1.4'

loop_
_geom_angle_atom_site_label_1
_geom_angle_atom_site_label_2
_geom_angle_atom_site_label_3
_geom_angle
O3 S1 O2 118.01(7)
O3 S1 N2 111.75(7)
O2 S1 N2 106.21(6)
O3 S1 C3 106.66(7)
O2 S1 C3 109.85(7)
N2 S1 C3 103.41(6)
C12 O5 C13 115.33(14)
C1 N1 C2 125.28(13)
C1 N1 H1N 114.8(13)
C2 N1 H1N 119.7(13)
C8 N2 C9 116.36(12)
C8 N2 S1 112.62(10)
C9 N2 S1 115.59(9)
O1 C1 N1 122.60(15)
O1 C1 C14 121.71(15)
N1 C1 C14 115.68(14)
C7 C2 N1 120.72(14)
C7 C2 C3 117.30(14)
N1 C2 C3 121.94(12)
C4 C3 C2 120.46(14)
C4 C3 S1 116.06(12)
C2 C3 S1 123.42(11)
C5 C4 C3 120.54(17)
C5 C4 H4 119.8(12)
C3 C4 H4 119.6(12)
C6 C5 C4 119.37(17)
C6 C5 H5 122.2(15)
C4 C5 H5 118.4(15)
C5 C6 C7 121.03(16)
C5 C6 H6 115.5(14)
C7 C6 H6 123.5(14)
C6 C7 C2 121.28(17)
C6 C7 H7 120.7(14)
C2 C7 H7 118.0(14)
N2 C8 H8A 112.7(13)
N2 C8 H8B 108.8(12)
H8A C8 H8B 107.1(18)
N2 C8 H8C 108.9(12)
H8A C8 H8C 108.6(18)
H8B C8 H8C 110.7(17)
N2 C9 C12 107.28(10)
N2 C9 C10 112.99(13)
C12 C9 C10 114.10(13)
N2 C9 C11 108.88(12)
C12 C9 C11 102.91(12)
C10 C9 C11 110.10(14)
C9 C10 H10A 110.5(16)
C9 C10 H10B 110.9(12)
H10A C10 H10B 115(2)
C9 C10 H10C 109.3(13)
H10A C10 H10C 108(2)
H10B C10 H10C 103.6(17)
C9 C11 H11A 110.7(11)
C9 C11 H11B 107.2(13)
H11A C11 H11B 110.3(17)
C9 C11 H11C 110.5(11)
H11A C11 H11C 103.0(16)
H11B C11 H11C 115.1(17)
O4 C12 O5 123.44(14)
O4 C12 C9 123.84(13)
O5 C12 C9 112.35(12)
O5 C13 H13A 105.5(13)
O5 C13 H13B 107.7(16)
H13A C13 H13B 119(2)
O5 C13 H13C 105.9(17)
H13A C13 H13C 108(2)
H13B C13 H13C 111(2)
C1 C14 H14A 114.7(18)
C1 C14 H14B 109(2)
H14A C14 H14B 96(2)
C1 C14 H14C 115.2(18)
H14A C14 H14C 124(2)
H14B C14 H14C 91(2)

loop_
_geom_bond_atom_site_label_1
_geom_bond_atom_site_label_2
_geom_bond_distance
S1 O3 1.4325(11)
S1 O2 1.4336(11)
S1 N2 1.6532(12)
S1 C3 1.7694(14)
O1 C1 1.2173(19)
O4 C12 1.2009(17)
O5 C12 1.3280(17)
O5 C13 1.454(2)
N1 C1 1.3636(19)
N1 C2 1.4019(19)
N1 H1N 0.840(19)
N2 C8 1.4769(19)
N2 C9 1.5036(17)
C1 C14 1.493(3)
C2 C7 1.400(2)
C2 C3 1.407(2)
C3 C4 1.392(2)
C4 C5 1.383(3)
C4 H4 0.92(2)
C5 C6 1.368(3)
C5 H5 0.96(3)
C6 C7 1.376(3)
C6 H6 0.96(2)
C7 H7 0.88(2)
C8 H8A 0.97(2)
C8 H8B 0.94(2)
C8 H8C 0.97(2)
C9 C12 1.526(2)
C9 C10 1.530(2)
C9 C11 1.536(2)
C10 H10A 0.95(3)
C10 H10B 0.97(2)
C10 H10C 1.00(2)
C11 H11A 0.98(2)
C11 H11B 0.99(2)
C11 H11C 0.96(2)
C13 H13A 1.01(2)
C13 H13B 0.98(3)
C13 H13C 0.92(3)
C14 H14A 0.96(3)
C14 H14B 1.07(4)
C14 H14C 0.91(3)

loop_
_geom_torsion_atom_site_label_1
_geom_torsion_atom_site_label_2
_geom_torsion_atom_site_label_3
_geom_torsion_atom_site_label_4
_geom_torsion
O3 S1 N2 C8 47.35(13)
O2 S1 N2 C8 177.33(11)
C3 S1 N2 C8 -67.01(12)
O3 S1 N2 C9 -89.78(11)
O2 S1 N2 C9 40.21(11)
C3 S1 N2 C9 155.86(10)
C2 N1 C1 O1 5.7(2)
C2 N1 C1 C14 -175.54(15)
C1 N1 C2 C7 33.6(2)
C1 N1 C2 C3 -148.56(14)
C7 C2 C3 C4 1.2(2)
N1 C2 C3 C4 -176.63(14)
C7 C2 C3 S1 -175.97(11)
N1 C2 C3 S1 6.17(19)
O3 S1 C3 C4 -3.85(14)
O2 S1 C3 C4 -132.85(12)
N2 S1 C3 C4 114.12(12)
O3 S1 C3 C2 173.47(12)
O2 S1 C3 C2 44.47(13)
N2 S1 C3 C2 -68.56(13)
C2 C3 C4 C5 0.0(2)
S1 C3 C4 C5 177.43(14)
C3 C4 C5 C6 -1.3(3)
C4 C5 C6 C7 1.2(3)
C5 C6 C7 C2 0.1(3)
N1 C2 C7 C6 176.58(15)
C3 C2 C7 C6 -1.3(2)
C8 N2 C9 C12 151.74(13)
S1 N2 C9 C12 -72.75(12)
C8 N2 C9 C10 -81.64(17)
S1 N2 C9 C10 53.86(15)
C8 N2 C9 C11 41.03(18)
S1 N2 C9 C11 176.53(11)
C13 O5 C12 O4 -0.9(2)
C13 O5 C12 C9 172.25(16)
N2 C9 C12 O4 -39.06(18)
C10 C9 C12 O4 -165.02(16)
C11 C9 C12 O4 75.71(17)
N2 C9 C12 O5 147.81(12)
C10 C9 C12 O5 21.84(18)
C11 C9 C12 O5 -97.42(14)
